data_1555418
loop_
_publ_author_name
'Nakhla, Mina C.'
'Lee, Che-Wah'
'Wood, John L.'

_publ_section_title
;
 Chemoselective Intramolecular Carbonyl Ylide Formation through
 Electronically Differentiated Malonate Diesters.
;
_journal_issue 23
_journal_name_full 'Organic letters'
_journal_page_first 5760
_journal_page_last 5763
_journal_paper_doi 10.1021/acs.orglett.5b02847
_journal_volume 17
_journal_year 2015
_chemical_formula_sum 'C17 H16 F6 O9'
_chemical_formula_weight 478.30
_space_group_crystal_system monoclinic
_space_group_IT_number 14
_space_group_name_Hall '-P 2ybc'
_space_group_name_H-M_alt 'P 1 21/c 1'
_atom_sites_solution_hydrogens geom
_audit_creation_method SHELXL-2014/7
_cell_angle_alpha 90
_cell_angle_beta 92.100(2)
_cell_angle_gamma 90
_cell_formula_units_Z 4
_cell_length_a 13.5602(9)
_cell_length_b 8.6298(6)
_cell_length_c 17.3709(12)
_cell_measurement_temperature 150(2)
_cell_volume 2031.4(2)
_computing_structure_refinement 'SHELXL-2014/7 (Sheldrick, 2014)'
_diffrn_ambient_temperature 150(2)
_diffrn_measured_fraction_theta_full 1.000
_diffrn_measured_fraction_theta_max 0.998
_diffrn_measurement_device_type 'Bruker APEX-II CCD'
_diffrn_measurement_method '\f and \w scans'
_diffrn_radiation_type MoK\a
_diffrn_radiation_wavelength 0.71073
_diffrn_reflns_av_R_equivalents 0.0814
_diffrn_reflns_av_unetI/netI 0.0452
_diffrn_reflns_Laue_measured_fraction_full 1.000
_diffrn_reflns_Laue_measured_fraction_max 0.998
_diffrn_reflns_limit_h_max 23
_diffrn_reflns_limit_h_min -23
_diffrn_reflns_limit_k_max 15
_diffrn_reflns_limit_k_min -15
_diffrn_reflns_limit_l_max 30
_diffrn_reflns_limit_l_min -30
_diffrn_reflns_number 133448
_diffrn_reflns_point_group_measured_fraction_full 1.000
_diffrn_reflns_point_group_measured_fraction_max 0.998
_diffrn_reflns_theta_full 25.242
_diffrn_reflns_theta_max 38.741
_diffrn_reflns_theta_min 2.346
_exptl_absorpt_coefficient_mu 0.159
_exptl_absorpt_correction_T_max 0.971
_exptl_absorpt_correction_T_min 0.948
_exptl_absorpt_correction_type multi-scan
_exptl_crystal_colour colorless
_exptl_crystal_density_diffrn 1.564
_exptl_crystal_description block
_exptl_crystal_F_000 976
_exptl_crystal_size_max 0.336
_exptl_crystal_size_mid 0.319
_exptl_crystal_size_min 0.185
_refine_diff_density_max 0.633
_refine_diff_density_min -0.489
_refine_diff_density_rms 0.075
_refine_ls_extinction_method none
_refine_ls_goodness_of_fit_ref 1.019
_refine_ls_hydrogen_treatment constr
_refine_ls_matrix_type full
_refine_ls_number_parameters 320
_refine_ls_number_reflns 11591
_refine_ls_number_restraints 0
_refine_ls_restrained_S_all 1.019
_refine_ls_R_factor_all 0.1225
_refine_ls_R_factor_gt 0.0647
_refine_ls_shift/su_max 0.000
_refine_ls_shift/su_mean 0.000
_refine_ls_structure_factor_coef Fsqd
_refine_ls_weighting_details 'w=1/[\s^2^(Fo^2^)+(0.0772P)^2^+0.7921P] where P=(Fo^2^+2Fc^2^)/3'
_refine_ls_weighting_scheme calc
_refine_ls_wR_factor_gt 0.1477
_refine_ls_wR_factor_ref 0.1763
_reflns_Friedel_coverage 0.000
_reflns_number_gt 6965
_reflns_number_total 11591
_reflns_threshold_expression 'I > 2\s(I)'
_cod_data_source_file ol5b02847_si_003.cif
_cod_data_source_block shelx
_cod_original_sg_symbol_H-M 'P 21/c'
_cod_database_code 1555418
_shelx_shelxl_version_number 2014/7
_shelx_space_group_comment
;
The symmetry employed for this shelxl refinement is uniquely defined
by the following loop, which should always be used as a source of
symmetry information in preference to the above space-group names.
They are only intended as comments.
;
_shelx_estimated_absorpt_t_min 0.949
_shelx_estimated_absorpt_t_max 0.971

loop_
_space_group_symop_operation_xyz
'x, y, z'
'-x, y+1/2, -z+1/2'
'-x, -y, -z'
'x, -y-1/2, z-1/2'

loop_
_atom_site_label
_atom_site_type_symbol
_atom_site_fract_x
_atom_site_fract_y
_atom_site_fract_z
_atom_site_U_iso_or_equiv
_atom_site_adp_type
_atom_site_occupancy
_atom_site_site_symmetry_order
_atom_site_calc_flag
_atom_site_refinement_flags_posn
_atom_site_refinement_flags_adp
_atom_site_refinement_flags_occupancy
_atom_site_disorder_assembly
_atom_site_disorder_group
C1 C 0.06278(11) 0.39528(15) 0.19729(8) 0.0279(2) Uani 1 1 d . . . . .
C2 C 0.12458(10) 0.50590(14) 0.24434(7) 0.0237(2) Uani 1 1 d . . . . .
H15 H 0.0881 0.5430 0.2891 0.028 Uiso 1 1 calc R U . . .
H16 H 0.1862 0.4550 0.2634 0.028 Uiso 1 1 calc R U . . .
C3 C 0.20026(8) 0.74579(13) 0.22806(6) 0.01781(19) Uani 1 1 d . . . . .
C4 C 0.22314(8) 0.87532(13) 0.17184(6) 0.01671(18) Uani 1 1 d . . . . .
C5 C 0.29961(8) 0.81638(13) 0.11286(6) 0.01788(19) Uani 1 1 d . . . . .
C6 C 0.32864(8) 0.95694(14) 0.06380(6) 0.01930(19) Uani 1 1 d . . . . .
C7 C 0.25007(8) 0.98424(13) 0.01708(6) 0.01887(19) Uani 1 1 d . . . . .
C8 C 0.23044(9) 1.11760(13) -0.03594(7) 0.0205(2) Uani 1 1 d . . . . .
C9 C 0.1793(2) 1.3764(2) -0.04309(13) 0.0646(7) Uani 1 1 d . . . . .
H1 H 0.1228 1.3543 -0.0782 0.097 Uiso 1 1 calc R U . . .
H4 H 0.2365 1.4046 -0.0730 0.097 Uiso 1 1 calc R U . . .
H5 H 0.1629 1.4624 -0.0090 0.097 Uiso 1 1 calc R U . . .
C10 C 0.13632(8) 0.90460(13) 0.11365(6) 0.01766(18) Uani 1 1 d . . . . .
C11 C 0.17491(8) 0.85749(13) 0.03377(6) 0.01816(19) Uani 1 1 d . . . . .
F4 F 0.49107(10) 0.47970(14) 0.18906(6) 0.0540(3) Uani 1 1 d . . . . .
C12 C 0.43007(15) 0.6463(3) 0.09101(11) 0.0237(3) Uani 0.813(3) 1 d . . P A 1
H12A H 0.4516 0.7212 0.0519 0.028 Uiso 0.813(3) 1 calc R U P A 1
H12B H 0.3926 0.5620 0.0646 0.028 Uiso 0.813(3) 1 calc R U P A 1
C13 C 0.51708(15) 0.5823(3) 0.13578(11) 0.0344(4) Uani 0.813(3) 1 d . . P A 1
F5 F 0.57684(13) 0.5094(2) 0.08804(9) 0.0489(4) Uani 0.813(3) 1 d . . P A 1
F6 F 0.56861(10) 0.6912(2) 0.17307(10) 0.0613(5) Uani 0.813(3) 1 d . . P A 1
C12A C 0.4553(7) 0.6920(11) 0.1091(6) 0.0288(17) Uani 0.187(3) 1 d . . P A 2
H12C H 0.5119 0.7496 0.1325 0.035 Uiso 0.187(3) 1 calc R U P A 2
H12D H 0.4481 0.7187 0.0538 0.035 Uiso 0.187(3) 1 calc R U P A 2
C13A C 0.4672(6) 0.5223(10) 0.1203(5) 0.0313(17) Uani 0.187(3) 1 d . . P A 2
F5A F 0.5409(6) 0.4658(8) 0.0800(4) 0.0431(17) Uiso 0.187(3) 1 d . . P A 2
F6A F 0.3883(6) 0.4424(9) 0.0969(4) 0.068(2) Uiso 0.187(3) 1 d . . P A 2
C14 C 0.41736(9) 1.05645(16) 0.07150(7) 0.0236(2) Uani 1 1 d . . . . .
C15 C 0.56427(10) 1.1044(2) 0.14540(9) 0.0325(3) Uani 1 1 d . . . . .
H15A H 0.5924 1.1303 0.0959 0.049 Uiso 1 1 calc R U . . .
H15B H 0.6115 1.0415 0.1759 0.049 Uiso 1 1 calc R U . . .
H15C H 0.5501 1.1999 0.1734 0.049 Uiso 1 1 calc R U . . .
C16 C 0.10004(10) 0.81184(16) -0.02764(7) 0.0259(2) Uani 1 1 d . . . . .
H9 H 0.0597 0.7264 -0.0089 0.039 Uiso 1 1 calc R U . . .
H10 H 0.1339 0.7785 -0.0737 0.039 Uiso 1 1 calc R U . . .
H11 H 0.0575 0.9007 -0.0404 0.039 Uiso 1 1 calc R U . . .
C17 C 0.25250(10) 1.02078(15) 0.21690(7) 0.0245(2) Uani 1 1 d . . . . .
H12 H 0.1991 1.0499 0.2506 0.037 Uiso 1 1 calc R U . . .
H13 H 0.2645 1.1055 0.1809 0.037 Uiso 1 1 calc R U . . .
H14 H 0.3127 1.0004 0.2482 0.037 Uiso 1 1 calc R U . . .
O1 O 0.14653(7) 0.63256(10) 0.19438(5) 0.02158(16) Uani 1 1 d . . . . .
O2 O 0.20254(11) 1.23999(13) 0.00273(6) 0.0453(3) Uani 1 1 d . . . . .
O3 O 0.22665(8) 0.74523(12) 0.29470(5) 0.0283(2) Uani 1 1 d . . . . .
O4 O 0.05626(7) 0.95399(12) 0.12707(5) 0.02659(19) Uani 1 1 d . . . . .
O5 O 0.23821(6) 0.73224(9) 0.05835(5) 0.01934(15) Uani 1 1 d . . . . .
O6 O 0.36982(6) 0.72241(11) 0.14682(5) 0.02363(18) Uani 1 1 d . . . . .
O7 O 0.23714(11) 1.11061(13) -0.10409(6) 0.0412(3) Uani 1 1 d . . . . .
O8 O 0.47357(7) 1.01740(13) 0.13209(5) 0.0283(2) Uani 1 1 d . . . . .
O9 O 0.43420(9) 1.15877(15) 0.02657(7) 0.0425(3) Uani 1 1 d . . . . .
F1 F 0.04129(8) 0.27162(10) 0.23940(6) 0.0417(2) Uani 1 1 d . . . . .
F2 F -0.02276(8) 0.45807(13) 0.17306(7) 0.0479(3) Uani 1 1 d . . . . .
F3 F 0.10728(10) 0.34463(12) 0.13534(6) 0.0534(3) Uani 1 1 d . . . . .

loop_
_atom_site_aniso_label
_atom_site_aniso_U_11
_atom_site_aniso_U_22
_atom_site_aniso_U_33
_atom_site_aniso_U_23
_atom_site_aniso_U_13
_atom_site_aniso_U_12
C1 0.0353(7) 0.0207(5) 0.0283(6) -0.0008(4) 0.0083(5) -0.0025(5)
C2 0.0281(6) 0.0230(5) 0.0202(5) 0.0077(4) 0.0020(4) -0.0037(4)
C3 0.0161(4) 0.0214(5) 0.0161(4) 0.0034(4) 0.0026(3) 0.0015(4)
C4 0.0162(4) 0.0191(4) 0.0150(4) 0.0028(3) 0.0023(3) 0.0012(3)
C5 0.0163(4) 0.0209(5) 0.0166(4) 0.0059(4) 0.0027(3) 0.0032(4)
C6 0.0180(4) 0.0233(5) 0.0167(4) 0.0064(4) 0.0032(3) 0.0013(4)
C7 0.0212(5) 0.0200(5) 0.0155(4) 0.0036(3) 0.0025(3) 0.0023(4)
C8 0.0243(5) 0.0193(5) 0.0178(4) 0.0037(4) 0.0005(4) 0.0020(4)
C9 0.113(2) 0.0325(8) 0.0495(11) 0.0165(8) 0.0222(12) 0.0371(11)
C10 0.0180(4) 0.0173(4) 0.0178(4) 0.0032(3) 0.0013(3) 0.0010(3)
C11 0.0196(4) 0.0183(4) 0.0166(4) 0.0020(3) 0.0004(3) 0.0025(4)
F4 0.0741(8) 0.0528(6) 0.0357(5) 0.0202(5) 0.0113(5) 0.0363(6)
C12 0.0215(8) 0.0305(10) 0.0193(7) 0.0055(6) 0.0053(6) 0.0094(7)
C13 0.0293(9) 0.0415(10) 0.0325(9) 0.0057(7) 0.0030(7) 0.0178(8)
F5 0.0380(8) 0.0616(10) 0.0479(8) 0.0073(7) 0.0136(6) 0.0319(8)
F6 0.0332(7) 0.0665(10) 0.0822(11) -0.0126(8) -0.0244(7) 0.0139(6)
C12A 0.027(4) 0.026(4) 0.033(5) 0.000(3) 0.007(3) 0.004(3)
C13A 0.029(4) 0.036(4) 0.029(3) -0.002(3) 0.013(3) 0.008(3)
C14 0.0193(5) 0.0313(6) 0.0205(5) 0.0074(4) 0.0031(4) -0.0014(4)
C15 0.0200(5) 0.0457(8) 0.0316(7) 0.0032(6) -0.0015(5) -0.0068(5)
C16 0.0277(6) 0.0282(6) 0.0215(5) -0.0007(4) -0.0048(4) -0.0006(5)
C17 0.0279(6) 0.0232(5) 0.0225(5) -0.0023(4) 0.0016(4) -0.0030(4)
O1 0.0257(4) 0.0220(4) 0.0169(3) 0.0057(3) -0.0002(3) -0.0042(3)
O2 0.0818(9) 0.0290(5) 0.0263(5) 0.0073(4) 0.0162(5) 0.0262(6)
O3 0.0331(5) 0.0350(5) 0.0166(4) 0.0061(3) -0.0025(3) -0.0062(4)
O4 0.0202(4) 0.0342(5) 0.0256(4) 0.0047(4) 0.0035(3) 0.0089(3)
O5 0.0224(4) 0.0180(3) 0.0177(3) 0.0024(3) 0.0022(3) 0.0040(3)
O6 0.0195(4) 0.0306(4) 0.0211(4) 0.0112(3) 0.0057(3) 0.0096(3)
O7 0.0780(9) 0.0289(5) 0.0164(4) 0.0033(4) -0.0025(5) 0.0094(5)
O8 0.0202(4) 0.0394(5) 0.0252(4) 0.0101(4) -0.0022(3) -0.0047(4)
O9 0.0358(6) 0.0529(7) 0.0384(6) 0.0266(5) -0.0055(5) -0.0181(5)
F1 0.0562(6) 0.0229(4) 0.0469(5) 0.0044(4) 0.0152(5) -0.0105(4)
F2 0.0371(5) 0.0430(6) 0.0623(7) 0.0014(5) -0.0166(5) -0.0067(4)
F3 0.0825(8) 0.0394(5) 0.0405(5) -0.0149(4) 0.0306(5) -0.0101(5)

loop_
_atom_type_symbol
_atom_type_description
_atom_type_scat_dispersion_real
_atom_type_scat_dispersion_imag
_atom_type_scat_source
C C 0.0033 0.0016 'International Tables Vol C Tables 4.2.6.8 and 6.1.1.4'
H H 0.0000 0.0000 'International Tables Vol C Tables 4.2.6.8 and 6.1.1.4'
O O 0.0106 0.0060 'International Tables Vol C Tables 4.2.6.8 and 6.1.1.4'
F F 0.0171 0.0103 'International Tables Vol C Tables 4.2.6.8 and 6.1.1.4'

loop_
_geom_angle_atom_site_label_1
_geom_angle_atom_site_label_2
_geom_angle_atom_site_label_3
_geom_angle
F3 C1 F1 107.25(11)
F3 C1 F2 107.08(13)
F1 C1 F2 107.06(12)
F3 C1 C2 113.05(12)
F1 C1 C2 109.95(12)
F2 C1 C2 112.14(11)
O1 C2 C1 106.31(10)
O1 C2 H15 110.5
C1 C2 H15 110.5
O1 C2 H16 110.5
C1 C2 H16 110.5
H15 C2 H16 108.7
O3 C3 O1 123.82(10)
O3 C3 C4 124.14(11)
O1 C3 C4 112.04(9)
C3 C4 C17 109.29(9)
C3 C4 C10 111.80(9)
C17 C4 C10 112.33(9)
C3 C4 C5 109.61(9)
C17 C4 C5 115.84(9)
C10 C4 C5 97.58(8)
O6 C5 O5 111.25(10)
O6 C5 C6 121.13(9)
O5 C5 C6 100.78(8)
O6 C5 C4 112.14(9)
O5 C5 C4 102.34(8)
C6 C5 C4 107.10(9)
C7 C6 C14 125.44(10)
C7 C6 C5 105.09(10)
C14 C6 C5 129.02(10)
C6 C7 C8 129.13(11)
C6 C7 C11 106.30(9)
C8 C7 C11 124.30(10)
O7 C8 O2 125.58(11)
O7 C8 C7 123.76(11)
O2 C8 C7 110.64(10)
O2 C9 H1 109.5
O2 C9 H4 109.5
H1 C9 H4 109.5
O2 C9 H5 109.5
H1 C9 H5 109.5
H4 C9 H5 109.5
O4 C10 C4 127.29(10)
O4 C10 C11 127.17(10)
C4 C10 C11 105.54(9)
O5 C11 C16 113.33(10)
O5 C11 C7 101.51(9)
C16 C11 C7 119.45(10)
O5 C11 C10 98.55(8)
C16 C11 C10 117.56(10)
C7 C11 C10 103.33(9)
O6 C12 C13 105.86(15)
O6 C12 H12A 110.6
C13 C12 H12A 110.6
O6 C12 H12B 110.6
C13 C12 H12B 110.6
H12A C12 H12B 108.7
F6 C13 F4 106.18(17)
F6 C13 F5 108.41(19)
F4 C13 F5 107.40(16)
F6 C13 C12 112.58(18)
F4 C13 C12 112.43(18)
F5 C13 C12 109.62(16)
O6 C12A C13A 102.4(7)
O6 C12A H12C 111.3
C13A C12A H12C 111.3
O6 C12A H12D 111.3
C13A C12A H12D 111.3
H12C C12A H12D 109.2
F4 C13A F6A 108.1(7)
F4 C13A F5A 102.4(6)
F6A C13A F5A 105.2(7)
F4 C13A C12A 115.3(8)
F6A C13A C12A 113.0(8)
F5A C13A C12A 111.8(7)
O9 C14 O8 125.83(12)
O9 C14 C6 122.61(11)
O8 C14 C6 111.56(10)
O8 C15 H15A 109.5
O8 C15 H15B 109.5
H15A C15 H15B 109.5
O8 C15 H15C 109.5
H15A C15 H15C 109.5
H15B C15 H15C 109.5
C11 C16 H9 109.5
C11 C16 H10 109.5
H9 C16 H10 109.5
C11 C16 H11 109.5
H9 C16 H11 109.5
H10 C16 H11 109.5
C4 C17 H12 109.5
C4 C17 H13 109.5
H12 C17 H13 109.5
C4 C17 H14 109.5
H12 C17 H14 109.5
H13 C17 H14 109.5
C3 O1 C2 114.40(9)
C8 O2 C9 115.64(12)
C5 O5 C11 98.13(8)
C5 O6 C12A 119.5(4)
C5 O6 C12 112.40(10)
C14 O8 C15 117.12(11)

loop_
_geom_bond_atom_site_label_1
_geom_bond_atom_site_label_2
_geom_bond_distance
C1 F3 1.3269(16)
C1 F1 1.3321(16)
C1 F2 1.3343(18)
C1 C2 1.4937(19)
C2 O1 1.4336(14)
C2 H15 0.9900
C2 H16 0.9900
C3 O3 1.1991(14)
C3 O1 1.3405(14)
C3 C4 1.5237(15)
C4 C17 1.5245(17)
C4 C10 1.5441(15)
C4 C5 1.5688(15)
C5 O6 1.3678(13)
C5 O5 1.4350(14)
C5 C6 1.5419(15)
C6 C7 1.3364(16)
C6 C14 1.4802(17)
C7 C8 1.4919(15)
C7 C11 1.5300(16)
C8 O7 1.1922(15)
C8 O2 1.3147(16)
C9 O2 1.4491(19)
C9 H1 0.9800
C9 H4 0.9800
C9 H5 0.9800
C10 O4 1.1971(14)
C10 C11 1.5548(16)
C11 O5 1.4354(13)
C11 C16 1.4982(17)
F4 C13A 1.280(8)
F4 C13 1.337(2)
C12 O6 1.448(2)
C12 C13 1.495(3)
C12 H12A 0.9900
C12 H12B 0.9900
C13 F6 1.326(3)
C13 F5 1.338(2)
C12A O6 1.377(9)
C12A C13A 1.485(13)
C12A H12C 0.9900
C12A H12D 0.9900
C13A F6A 1.323(12)
C13A F5A 1.334(10)
C14 O9 1.2059(16)
C14 O8 1.3204(15)
C15 O8 1.4520(16)
C15 H15A 0.9800
C15 H15B 0.9800
C15 H15C 0.9800
C16 H9 0.9800
C16 H10 0.9800
C16 H11 0.9800
C17 H12 0.9800
C17 H13 0.9800
C17 H14 0.9800

loop_
_geom_hbond_atom_site_label_D
_geom_hbond_atom_site_label_H
_geom_hbond_atom_site_label_A
_geom_hbond_distance_DH
_geom_hbond_distance_HA
_geom_hbond_distance_DA
_geom_hbond_angle_DHA
_geom_hbond_site_symmetry_A
C2 H15 O4 0.99 2.60 3.4068(15) 138.9 2_545
C2 H16 O7 0.99 2.44 3.1588(17) 128.6 4_576
C12 H12A O9 0.99 2.34 3.266(2) 155.1 3_675
C15 H15C F4 0.98 2.56 3.480(2) 156.0 1_565
C16 H10 O3 0.98 2.66 3.6196(17) 167.3 4_575
C16 H11 O4 0.98 2.46 3.3602(16) 152.7 3_575
C2 H15 O4 0.99 2.60 3.4068(15) 138.9 2_545
C2 H16 O7 0.99 2.44 3.1588(17) 128.6 4_576
C15 H15C F4 0.98 2.56 3.480(2) 156.0 1_565
C16 H10 O3 0.98 2.66 3.6196(17) 167.3 4_575
C16 H11 O4 0.98 2.46 3.3602(16) 152.7 3_575

loop_
_geom_torsion_atom_site_label_1
_geom_torsion_atom_site_label_2
_geom_torsion_atom_site_label_3
_geom_torsion_atom_site_label_4
_geom_torsion
F3 C1 C2 O1 58.58(15)
F1 C1 C2 O1 178.40(10)
F2 C1 C2 O1 -62.60(14)
O3 C3 C4 C17 -18.49(16)
O1 C3 C4 C17 161.15(10)
O3 C3 C4 C10 -143.48(12)
O1 C3 C4 C10 36.15(12)
O3 C3 C4 C5 109.46(13)
O1 C3 C4 C5 -70.90(11)
C3 C4 C5 O6 -38.48(13)
C17 C4 C5 O6 85.73(12)
C10 C4 C5 O6 -154.92(10)
C3 C4 C5 O5 80.83(10)
C17 C4 C5 O5 -154.96(9)
C10 C4 C5 O5 -35.61(9)
C3 C4 C5 C6 -173.65(9)
C17 C4 C5 C6 -49.44(12)
C10 C4 C5 C6 69.91(10)
O6 C5 C6 C7 156.63(11)
O5 C5 C6 C7 33.54(11)
C4 C5 C6 C7 -73.09(11)
O6 C5 C6 C14 -30.81(18)
O5 C5 C6 C14 -153.90(12)
C4 C5 C6 C14 99.47(13)
C14 C6 C7 C8 -1.5(2)
C5 C6 C7 C8 171.37(11)
C14 C6 C7 C11 -175.70(11)
C5 C6 C7 C11 -2.79(12)
C6 C7 C8 O7 103.95(17)
C11 C7 C8 O7 -82.84(17)
C6 C7 C8 O2 -77.82(17)
C11 C7 C8 O2 95.40(14)
C3 C4 C10 O4 66.37(15)
C17 C4 C10 O4 -56.92(16)
C5 C4 C10 O4 -178.92(12)
C3 C4 C10 C11 -113.99(10)
C17 C4 C10 C11 122.71(10)
C5 C4 C10 C11 0.71(10)
C6 C7 C11 O5 -28.82(11)
C8 C7 C11 O5 156.66(10)
C6 C7 C11 C16 -154.20(11)
C8 C7 C11 C16 31.28(16)
C6 C7 C11 C10 72.97(11)
C8 C7 C11 C10 -101.56(12)
O4 C10 C11 O5 -146.49(12)
C4 C10 C11 O5 33.88(10)
O4 C10 C11 C16 -24.47(18)
C4 C10 C11 C16 155.90(10)
O4 C10 C11 C7 109.45(13)
C4 C10 C11 C7 -70.18(10)
O6 C12 C13 F6 -59.3(2)
O6 C12 C13 F4 60.6(2)
O6 C12 C13 F5 179.95(18)
O6 C12A C13A F4 -70.7(9)
O6 C12A C13A F6A 54.4(9)
O6 C12A C13A F5A 172.9(7)
C7 C6 C14 O9 -12.9(2)
C5 C6 C14 O9 175.94(13)
C7 C6 C14 O8 167.61(12)
C5 C6 C14 O8 -3.56(18)
O3 C3 O1 C2 -1.61(17)
C4 C3 O1 C2 178.75(9)
C1 C2 O1 C3 178.55(10)
O7 C8 O2 C9 -0.6(3)
C7 C8 O2 C9 -178.75(17)
O6 C5 O5 C11 180.00(8)
C6 C5 O5 C11 -50.30(9)
C4 C5 O5 C11 60.07(9)
C16 C11 O5 C5 178.15(10)
C7 C11 O5 C5 48.78(9)
C10 C11 O5 C5 -56.79(9)
O5 C5 O6 C12A 82.1(5)
C6 C5 O6 C12A -35.9(5)
C4 C5 O6 C12A -163.9(5)
O5 C5 O6 C12 56.02(15)
C6 C5 O6 C12 -61.97(17)
C4 C5 O6 C12 169.95(13)
C13A C12A O6 C5 -135.4(6)
C13 C12 O6 C5 166.00(15)
O9 C14 O8 C15 -0.7(2)
C6 C14 O8 C15 178.82(11)
